data_4115457
loop_
_publ_author_name
'Carlo Lamberti'
'Silvia Bordiga'
'Adriano Zecchina'
'Gilberto Artioli'
'Gianluigi Marra'
'Guido Span\`o'

_publ_section_title
;
 Ti Location in the MFI Framework of Ti-Silicalite-1: A Neutron Powder
 Diffraction Study
;
_journal_name_full 'Journal of the American Chemical Society'
_journal_page_first 2204
_journal_page_last 2212
_journal_paper_doi 10.1021/ja003657t
_journal_volume 123
_journal_year 2001
_chemical_formula_sum 'O2 Si'
_space_group_IT_number 62
_symmetry_cell_setting orthorhombic
_symmetry_space_group_name_Hall '-P 2ac 2n'
_symmetry_space_group_name_H-M 'P n m a'
_cell_angle_alpha 90.0
_cell_angle_beta 90.0
_cell_angle_gamma 90.0
_cell_formula_units_Z 96
_cell_length_a 20.07147(28)
_cell_length_b 19.90742(32)
_cell_length_c 13.38532(23)
_cell_volume 5348.39(15)
_computing_structure_refinement GSAS
_pd_block_id 2000-10-09T13:58|PHASE_1||
_pd_calc_method 'Rietveld Refinement'
_pd_meas_number_of_points 5897
_pd_phase_name silicalite-ortho
_pd_proc_number_of_points 5897
_refine_ls_goodness_of_fit_all 1.54
_refine_ls_number_parameters 156
_refine_ls_number_restraints 48
_refine_ls_shift/esd_max .11
_refine_ls_shift/esd_mean .02
_reflns_limit_h_max 23
_reflns_limit_h_min 0
_reflns_limit_k_max 23
_reflns_limit_k_min 0
_reflns_limit_l_max 15
_reflns_limit_l_min 0
_cod_data_source_file ja003657t_2.cif
_cod_data_source_block A500
_cod_original_formula_sum 'Si O2'
_cod_database_code 4115457
_cod_database_fobs_code 4115457
_pd_instr_radiation_probe neutron

loop_
_symmetry_equiv_pos_as_xyz
+x,+y,+z
-x+1/2,+y+1/2,+z+1/2
+x,-y+1/2,+z
-x+1/2,-y,+z+1/2
-x,-y,-z
+x+1/2,-y+1/2,-z+1/2
-x,+y+1/2,-z
+x+1/2,+y,-z+1/2

loop_
_atom_site_label
_atom_site_fract_x
_atom_site_fract_y
_atom_site_fract_z
_atom_site_occupancy
_atom_site_thermal_displace_type
_atom_site_U_iso_or_equiv
_atom_site_symmetry_multiplicity
SI(1) .42549 .05501 -.33249 1.0 Uiso .02498 8
SI(2) .30883 .02718 -.18296 1.0 Uiso .02498 8
SI(3) .27797 .06165 .03619 1.0 Uiso .02498 8
SI(4) .11924 .06408 .02776 1.0 Uiso .02498 8
SI(5) .07259 .02975 -.18902 1.0 Uiso .02498 8
SI(6) .19174 .06377 -.32402 1.0 Uiso .02498 8
SI(7) .42473 -.17382 -.32524 1.0 Uiso .02498 8
SI(8) .3118 -.13255 -.18603 1.0 Uiso .02498 8
SI(9) .27509 -.17478 .03335 1.0 Uiso .02498 8
SI(10) .12297 -.17279 .03476 1.0 Uiso .02498 8
SI(11) .07248 -.12603 -.17612 1.0 Uiso .02498 8
SI(12) .18616 -.17278 -.31932 1.0 Uiso .02498 8
O(13) .37609 .04535 -.24032 1.0 Uiso .04995 8
O(14) .30705 .06056 -.07469 1.0 Uiso .04995 8
O(15) .19861 .06028 .03023 1.0 Uiso .04995 8
O(16) .09857 .0622 -.08726 1.0 Uiso .04995 8
O(17) .1188 .05349 -.27928 1.0 Uiso .04995 8
O(18) .24881 .06227 -.2411 1.0 Uiso .04995 8
O(19) .38053 -.16132 -.22788 1.0 Uiso .04995 8
O(20) .30692 -.15497 -.07183 1.0 Uiso .04995 8
O(21) .19929 -.15081 .02868 1.0 Uiso .04995 8
O(22) .08756 -.1593 -.07006 1.0 Uiso .04995 8
O(23) .11812 -.15548 -.2633 1.0 Uiso .04995 8
O(24) .2496 -.15347 -.25343 1.0 Uiso .04995 8
O(25) .31632 -.05256 -.18745 1.0 Uiso .04995 8
O(26) .08436 -.04738 -.16189 1.0 Uiso .04995 8
O(27) .4141 .12533 -.38697 1.0 Uiso .04995 8
O(28) .41189 -.00126 -.41484 1.0 Uiso .04995 8
O(29) .40105 -.13391 -.42235 1.0 Uiso .04995 8
O(30) .18826 .13458 -.37945 1.0 Uiso .04995 8
O(31) .20052 .00163 -.39817 1.0 Uiso .04995 8
O(32) .19638 -.13166 -.42045 1.0 Uiso .04995 8
O(33) -.00197 .05082 -.21577 1.0 Uiso .04995 8
O(34) -.00197 -.14842 -.20127 1.0 Uiso .04995 8
O(35) .42138 -.25 -.3619 1.0 Uiso .04995 4
O(36) .19635 -.25 -.34725 1.0 Uiso .04995 4
O(37) .28758 -.25 .06995 1.0 Uiso .04995 4
O(38) .11663 -.25 .06524 1.0 Uiso .04995 4
SI(1) .42549 .05501 -.33249 .0 Uiso .02498 8
SI(2) .30883 .02718 -.18296 .0 Uiso .02498 8
SI(3) .27797 .06165 .03619 .0 Uiso .02498 8
SI(4) .11924 .06408 .02776 .0 Uiso .02498 8
SI(5) .07259 .02975 -.18902 .0 Uiso .02498 8
SI(6) .19174 .06377 -.32402 .0 Uiso .02498 8
SI(7) .42473 -.17382 -.32524 .0 Uiso .02498 8
SI(8) .3118 -.13255 -.18603 .0 Uiso .02498 8
SI(9) .27509 -.17478 .03335 .0 Uiso .02498 8
SI(10) .12297 -.17279 .03476 .0 Uiso .02498 8
SI(11) .07248 -.12603 -.17612 .0 Uiso .02498 8
SI(12) .18616 -.17278 -.31932 .0 Uiso .02498 8

loop_
_atom_type_symbol
_atom_type_number_in_cell
SI 96.0
O 192.0
